data_7153069
loop_
_publ_author_name
'Xia, Likai'
'Lee, Yong Rok'

_publ_section_title
;
 A novel and efficient synthesis of diverse dihydronaphtho[1,2-b]furans
 using the ceric ammonium nitrate-catalyzed formal [3 + 2] cycloaddition
 of 1,4-naphthoquinones to olefins and its application to furomollugin.
;
_journal_issue 36
_journal_name_full 'Organic &amp; biomolecular chemistry'
_journal_page_first 6097
_journal_page_last 6107
_journal_paper_doi 10.1039/c3ob40977e
_journal_volume 11
_journal_year 2013
_chemical_formula_moiety 'C21 H18 O5'
_chemical_formula_sum 'C21 H18 O5'
_chemical_formula_weight 350.35
_chemical_name_systematic
; 
 ? 
;
_space_group_IT_number 14
_symmetry_cell_setting monoclinic
_symmetry_space_group_name_Hall '-P 2yn'
_symmetry_space_group_name_H-M 'P 1 21/n 1'
_atom_sites_solution_hydrogens geom
_atom_sites_solution_primary direct
_atom_sites_solution_secondary difmap
_audit_creation_method SHELXTL
_cell_angle_alpha 90.00
_cell_angle_beta 102.588(2)
_cell_angle_gamma 90.00
_cell_formula_units_Z 4
_cell_length_a 11.6513(11)
_cell_length_b 10.1496(9)
_cell_length_c 14.4797(14)
_cell_measurement_reflns_used 1265
_cell_measurement_temperature 200(2)
_cell_measurement_theta_max 25.41
_cell_measurement_theta_min 2.47
_cell_volume 1671.2(3)
_computing_cell_refinement 'Bruker SMART'
_computing_data_collection 'Bruker SMART'
_computing_data_reduction 'Bruker SAINT'
_computing_molecular_graphics 'Bruker SHELXTL'
_computing_publication_material 'Bruker SHELXTL'
_computing_structure_refinement 'Bruker SHELXTL'
_computing_structure_solution 'Bruker SHELXTL'
_diffrn_ambient_temperature 200(2)
_diffrn_measured_fraction_theta_full 0.999
_diffrn_measured_fraction_theta_max 0.999
_diffrn_measurement_device_type 'CCD area detector'
_diffrn_measurement_method 'phi and omega scans'
_diffrn_radiation_monochromator graphite
_diffrn_radiation_source 'fine-focus sealed tube'
_diffrn_radiation_type MoK\a
_diffrn_radiation_wavelength 0.71073
_diffrn_reflns_av_R_equivalents 0.0993
_diffrn_reflns_av_sigmaI/netI 0.1094
_diffrn_reflns_limit_h_max 14
_diffrn_reflns_limit_h_min -14
_diffrn_reflns_limit_k_max 12
_diffrn_reflns_limit_k_min -11
_diffrn_reflns_limit_l_max 14
_diffrn_reflns_limit_l_min -17
_diffrn_reflns_number 10313
_diffrn_reflns_theta_full 26.03
_diffrn_reflns_theta_max 26.03
_diffrn_reflns_theta_min 2.04
_exptl_absorpt_coefficient_mu 0.099
_exptl_absorpt_correction_T_max 0.9882
_exptl_absorpt_correction_T_min 0.9823
_exptl_absorpt_correction_type multi-scan
_exptl_absorpt_process_details 'Bruker SADABS'
_exptl_crystal_colour 'pale yellow'
_exptl_crystal_density_diffrn 1.393
_exptl_crystal_density_method 'not measured'
_exptl_crystal_description block
_exptl_crystal_F_000 736
_exptl_crystal_size_max 0.18
_exptl_crystal_size_mid 0.17
_exptl_crystal_size_min 0.12
_refine_diff_density_max 0.268
_refine_diff_density_min -0.287
_refine_diff_density_rms 0.064
_refine_ls_extinction_method none
_refine_ls_goodness_of_fit_ref 0.970
_refine_ls_hydrogen_treatment constr
_refine_ls_matrix_type full
_refine_ls_number_parameters 238
_refine_ls_number_reflns 3291
_refine_ls_number_restraints 0
_refine_ls_restrained_S_all 0.970
_refine_ls_R_factor_all 0.1596
_refine_ls_R_factor_gt 0.0622
_refine_ls_shift/su_max 0.000
_refine_ls_shift/su_mean 0.000
_refine_ls_structure_factor_coef Fsqd
_refine_ls_weighting_details 'calc w=1/[\s^2^(Fo^2^)+(0.0593P)^2^+0.0000P] where P=(Fo^2^+2Fc^2^)/3'
_refine_ls_weighting_scheme calc
_refine_ls_wR_factor_gt 0.1185
_refine_ls_wR_factor_ref 0.1716
_reflns_number_gt 1519
_reflns_number_total 3291
_reflns_threshold_expression >2sigma(I)
_cod_data_source_file c3ob40977e.txt
_cod_data_source_block C13-a
_cod_depositor_comments
;
The following automatic conversions were performed:

'_symmetry_cell_setting' value 'Monoclinic' changed to 'monoclinic'
according to /home/saulius/struct/CIF-dictionaries/cif_core.dic
dictionary named 'cif_core.dic' version 2.4.2 from
2011-04-26.

'_exptl_absorpt_correction_type' value 'Multi-scan'
changed to 'multi-scan' according to
/home/saulius/struct/CIF-dictionaries/cif_core.dic dictionary named
'cif_core.dic' version 2.4.2 from 2011-04-26.

Automatic conversion script
Id: cif_fix_values 1891 2012-01-12 08:04:46Z andrius 
;
_cod_original_sg_symbol_H-M P2(1)/n
_cod_database_code 7153069

loop_
_symmetry_equiv_pos_as_xyz
'x, y, z'
'-x+1/2, y+1/2, -z+1/2'
'-x, -y, -z'
'x-1/2, -y-1/2, z-1/2'

loop_
_atom_site_label
_atom_site_type_symbol
_atom_site_fract_x
_atom_site_fract_y
_atom_site_fract_z
_atom_site_U_iso_or_equiv
_atom_site_adp_type
_atom_site_occupancy
_atom_site_symmetry_multiplicity
_atom_site_calc_flag
_atom_site_refinement_flags
C1 C 0.8849(3) -0.0439(3) 0.3422(3) 0.0292(9) Uani 1 1 d .
C2 C 0.8591(3) -0.0019(4) 0.4268(3) 0.0336(9) Uani 1 1 d .
O1 O 0.8399(3) -0.0872(2) 0.49386(18) 0.0429(8) Uani 1 1 d .
H1 H 0.8444 -0.1649 0.4749 0.064 Uiso 1 1 calc R
C3 C 0.8500(3) 0.1353(4) 0.4478(3) 0.0343(10) Uani 1 1 d .
C4 C 0.8188(3) 0.1778(4) 0.5314(3) 0.0408(11) Uani 1 1 d .
H4 H 0.8032 0.1146 0.5755 0.049 Uiso 1 1 calc R
C5 C 0.8107(4) 0.3090(4) 0.5500(3) 0.0471(12) Uani 1 1 d .
H5 H 0.7885 0.3364 0.6064 0.057 Uiso 1 1 calc R
C6 C 0.8347(4) 0.4031(4) 0.4865(3) 0.0459(11) Uani 1 1 d .
H6 H 0.8304 0.4941 0.5008 0.055 Uiso 1 1 calc R
C7 C 0.8645(3) 0.3658(4) 0.4040(3) 0.0378(10) Uani 1 1 d .
H7 H 0.8813 0.4308 0.3616 0.045 Uiso 1 1 calc R
C8 C 0.8703(3) 0.2310(4) 0.3817(3) 0.0333(9) Uani 1 1 d .
C9 C 0.8959(3) 0.1838(4) 0.2969(3) 0.0306(9) Uani 1 1 d .
O2 O 0.9160(2) 0.2689(2) 0.22742(18) 0.0365(7) Uani 1 1 d .
C10 C 0.9169(3) 0.1867(3) 0.1453(3) 0.0329(10) Uani 1 1 d .
H10 H 0.8388 0.1921 0.1001 0.040 Uiso 1 1 calc R
C11 C 0.9397(3) 0.0437(3) 0.1808(3) 0.0290(9) Uani 1 1 d .
H11 H 0.8853 -0.0173 0.1379 0.035 Uiso 1 1 calc R
C12 C 0.9032(3) 0.0538(3) 0.2751(3) 0.0295(9) Uani 1 1 d .
C13 C 0.8917(3) -0.1861(4) 0.3256(3) 0.0329(10) Uani 1 1 d .
O3 O 0.8783(2) -0.2713(2) 0.38291(19) 0.0421(7) Uani 1 1 d .
O4 O 0.9130(2) -0.2166(2) 0.24149(19) 0.0397(7) Uani 1 1 d .
C14 C 0.9263(4) -0.3551(3) 0.2223(3) 0.0471(12) Uani 1 1 d .
H14A H 0.9902 -0.3923 0.2707 0.071 Uiso 1 1 calc R
H14B H 0.9449 -0.3652 0.1599 0.071 Uiso 1 1 calc R
H14C H 0.8528 -0.4015 0.2234 0.071 Uiso 1 1 calc R
O5 O 1.0043(2) 0.2294(2) 0.10101(18) 0.0372(7) Uani 1 1 d .
C15 C 0.9807(3) 0.3542(4) 0.0565(3) 0.0399(10) Uani 1 1 d .
H15A H 0.9041 0.3517 0.0120 0.060 Uiso 1 1 calc R
H15B H 1.0421 0.3751 0.0221 0.060 Uiso 1 1 calc R
H15C H 0.9796 0.4219 0.1046 0.060 Uiso 1 1 calc R
C16 C 1.0654(3) -0.0018(3) 0.1901(3) 0.0282(9) Uani 1 1 d .
C17 C 1.1546(3) 0.0436(3) 0.2622(3) 0.0315(9) Uani 1 1 d .
H17 H 1.1369 0.1050 0.3066 0.038 Uiso 1 1 calc R
C18 C 1.2693(3) 0.0010(4) 0.2709(3) 0.0413(11) Uani 1 1 d .
H18 H 1.3296 0.0339 0.3206 0.050 Uiso 1 1 calc R
C19 C 1.2961(4) -0.0892(4) 0.2073(3) 0.0448(11) Uani 1 1 d .
H19 H 1.3746 -0.1195 0.2137 0.054 Uiso 1 1 calc R
C20 C 1.2086(4) -0.1348(4) 0.1347(3) 0.0422(11) Uani 1 1 d .
H20 H 1.2268 -0.1967 0.0908 0.051 Uiso 1 1 calc R
C21 C 1.0933(3) -0.0908(4) 0.1254(3) 0.0373(10) Uani 1 1 d .
H21 H 1.0335 -0.1217 0.0745 0.045 Uiso 1 1 calc R

loop_
_atom_site_aniso_label
_atom_site_aniso_U_11
_atom_site_aniso_U_22
_atom_site_aniso_U_33
_atom_site_aniso_U_23
_atom_site_aniso_U_13
_atom_site_aniso_U_12
C1 0.028(2) 0.026(2) 0.034(2) 0.0022(17) 0.0077(19) -0.0017(16)
C2 0.032(2) 0.036(2) 0.035(2) 0.0080(19) 0.011(2) -0.0059(19)
O1 0.0559(19) 0.0384(17) 0.0388(17) 0.0062(14) 0.0202(16) -0.0040(15)
C3 0.032(2) 0.039(2) 0.033(2) -0.0023(19) 0.009(2) 0.0010(18)
C4 0.040(2) 0.045(3) 0.039(3) 0.000(2) 0.012(2) -0.001(2)
C5 0.052(3) 0.055(3) 0.038(3) -0.009(2) 0.018(2) 0.002(2)
C6 0.055(3) 0.040(3) 0.045(3) -0.008(2) 0.016(2) 0.005(2)
C7 0.047(3) 0.032(2) 0.037(3) 0.0008(19) 0.014(2) 0.0038(19)
C8 0.034(2) 0.035(2) 0.032(2) -0.0008(19) 0.010(2) -0.0002(18)
C9 0.031(2) 0.031(2) 0.031(2) 0.0045(18) 0.010(2) -0.0027(17)
O2 0.0543(18) 0.0258(14) 0.0346(16) 0.0011(12) 0.0209(15) 0.0004(13)
C10 0.039(2) 0.031(2) 0.031(2) 0.0006(18) 0.013(2) -0.0007(18)
C11 0.030(2) 0.030(2) 0.026(2) -0.0020(16) 0.0027(18) 0.0004(17)
C12 0.032(2) 0.025(2) 0.032(2) 0.0026(17) 0.0094(19) -0.0001(17)
C13 0.029(2) 0.033(2) 0.037(3) 0.004(2) 0.008(2) -0.0007(18)
O3 0.0502(18) 0.0360(16) 0.0426(18) 0.0087(14) 0.0153(15) -0.0034(14)
O4 0.0489(18) 0.0280(15) 0.0458(18) -0.0031(13) 0.0179(16) -0.0011(13)
C14 0.061(3) 0.020(2) 0.063(3) -0.004(2) 0.020(3) 0.002(2)
O5 0.0465(17) 0.0298(15) 0.0398(17) 0.0080(12) 0.0195(15) 0.0029(13)
C15 0.049(3) 0.032(2) 0.039(3) 0.0052(19) 0.010(2) -0.001(2)
C16 0.033(2) 0.025(2) 0.029(2) 0.0034(17) 0.0101(19) 0.0016(17)
C17 0.034(2) 0.033(2) 0.027(2) 0.0001(17) 0.006(2) -0.0016(18)
C18 0.034(2) 0.047(3) 0.043(3) 0.006(2) 0.007(2) 0.004(2)
C19 0.043(3) 0.041(3) 0.057(3) 0.013(2) 0.025(3) 0.009(2)
C20 0.038(3) 0.040(2) 0.052(3) -0.006(2) 0.016(2) 0.006(2)
C21 0.042(3) 0.037(2) 0.035(2) -0.0026(19) 0.014(2) -0.001(2)

loop_
_atom_type_symbol
_atom_type_description
_atom_type_scat_dispersion_real
_atom_type_scat_dispersion_imag
_atom_type_scat_source
C C 0.0033 0.0016 'International Tables Vol C Tables 4.2.6.8 and 6.1.1.4'
H H 0.0000 0.0000 'International Tables Vol C Tables 4.2.6.8 and 6.1.1.4'
O O 0.0106 0.0060 'International Tables Vol C Tables 4.2.6.8 and 6.1.1.4'

loop_
_geom_angle_atom_site_label_1
_geom_angle_atom_site_label_2
_geom_angle_atom_site_label_3
_geom_angle
C2 C1 C12 118.5(3)
C2 C1 C13 118.4(3)
C12 C1 C13 123.1(3)
O1 C2 C1 122.5(3)
O1 C2 C3 115.9(3)
C1 C2 C3 121.6(3)
C2 O1 H1 109.5
C4 C3 C8 118.9(4)
C4 C3 C2 121.7(4)
C8 C3 C2 119.4(3)
C5 C4 C3 120.7(4)
C5 C4 H4 119.6
C3 C4 H4 119.6
C4 C5 C6 120.4(4)
C4 C5 H5 119.8
C6 C5 H5 119.8
C7 C6 C5 120.7(4)
C7 C6 H6 119.6
C5 C6 H6 119.6
C6 C7 C8 120.1(4)
C6 C7 H7 119.9
C8 C7 H7 119.9
C9 C8 C7 124.0(3)
C9 C8 C3 116.9(3)
C7 C8 C3 119.1(3)
C12 C9 O2 114.0(3)
C12 C9 C8 124.5(3)
O2 C9 C8 121.5(3)
C9 O2 C10 105.6(3)
O5 C10 O2 109.7(3)
O5 C10 C11 111.0(3)
O2 C10 C11 107.4(3)
O5 C10 H10 109.6
O2 C10 H10 109.6
C11 C10 H10 109.6
C16 C11 C12 113.3(3)
C16 C11 C10 114.2(3)
C12 C11 C10 100.1(3)
C16 C11 H11 109.6
C12 C11 H11 109.6
C10 C11 H11 109.6
C9 C12 C1 119.0(3)
C9 C12 C11 108.5(3)
C1 C12 C11 132.3(3)
O3 C13 O4 122.0(3)
O3 C13 C1 124.0(4)
O4 C13 C1 113.9(3)
C13 O4 C14 116.8(3)
O4 C14 H14A 109.5
O4 C14 H14B 109.5
H14A C14 H14B 109.5
O4 C14 H14C 109.5
H14A C14 H14C 109.5
H14B C14 H14C 109.5
C10 O5 C15 113.6(3)
O5 C15 H15A 109.5
O5 C15 H15B 109.5
H15A C15 H15B 109.5
O5 C15 H15C 109.5
H15A C15 H15C 109.5
H15B C15 H15C 109.5
C17 C16 C21 118.6(3)
C17 C16 C11 121.3(3)
C21 C16 C11 120.1(3)
C16 C17 C18 121.1(4)
C16 C17 H17 119.4
C18 C17 H17 119.4
C19 C18 C17 120.1(4)
C19 C18 H18 120.0
C17 C18 H18 120.0
C20 C19 C18 119.6(4)
C20 C19 H19 120.2
C18 C19 H19 120.2
C19 C20 C21 120.3(4)
C19 C20 H20 119.8
C21 C20 H20 119.8
C16 C21 C20 120.3(4)
C16 C21 H21 119.9
C20 C21 H21 119.9

loop_
_geom_bond_atom_site_label_1
_geom_bond_atom_site_label_2
_geom_bond_distance
C1 C2 1.390(5)
C1 C12 1.436(5)
C1 C13 1.469(5)
C2 O1 1.355(4)
C2 C3 1.434(5)
O1 H1 0.8400
C3 C4 1.406(5)
C3 C8 1.420(5)
C4 C5 1.366(5)
C4 H4 0.9500
C5 C6 1.396(5)
C5 H5 0.9500
C6 C7 1.368(5)
C6 H6 0.9500
C7 C8 1.411(5)
C7 H7 0.9500
C8 C9 1.409(5)
C9 C12 1.364(5)
C9 O2 1.383(4)
O2 C10 1.454(4)
C10 O5 1.385(4)
C10 C11 1.543(5)
C10 H10 1.0000
C11 C16 1.514(5)
C11 C12 1.519(5)
C11 H11 1.0000
C13 O3 1.232(4)
C13 O4 1.331(4)
O4 C14 1.447(4)
C14 H14A 0.9800
C14 H14B 0.9800
C14 H14C 0.9800
O5 C15 1.421(4)
C15 H15A 0.9800
C15 H15B 0.9800
C15 H15C 0.9800
C16 C17 1.381(5)
C16 C21 1.391(5)
C17 C18 1.384(5)
C17 H17 0.9500
C18 C19 1.381(5)
C18 H18 0.9500
C19 C20 1.376(5)
C19 H19 0.9500
C20 C21 1.394(5)
C20 H20 0.9500
C21 H21 0.9500

loop_
_geom_torsion_atom_site_label_1
_geom_torsion_atom_site_label_2
_geom_torsion_atom_site_label_3
_geom_torsion_atom_site_label_4
_geom_torsion
C12 C1 C2 O1 179.6(3)
C13 C1 C2 O1 -0.2(6)
C12 C1 C2 C3 0.3(6)
C13 C1 C2 C3 -179.5(3)
O1 C2 C3 C4 -2.2(5)
C1 C2 C3 C4 177.1(4)
O1 C2 C3 C8 179.2(3)
C1 C2 C3 C8 -1.4(6)
C8 C3 C4 C5 -1.5(6)
C2 C3 C4 C5 180.0(4)
C3 C4 C5 C6 -0.8(6)
C4 C5 C6 C7 1.3(7)
C5 C6 C7 C8 0.5(6)
C6 C7 C8 C9 177.5(4)
C6 C7 C8 C3 -2.8(6)
C4 C3 C8 C9 -177.1(4)
C2 C3 C8 C9 1.5(5)
C4 C3 C8 C7 3.2(6)
C2 C3 C8 C7 -178.2(3)
C7 C8 C9 C12 179.1(4)
C3 C8 C9 C12 -0.6(6)
C7 C8 C9 O2 -0.9(6)
C3 C8 C9 O2 179.4(3)
C12 C9 O2 C10 10.4(4)
C8 C9 O2 C10 -169.6(3)
C9 O2 C10 O5 -140.4(3)
C9 O2 C10 C11 -19.8(4)
O5 C10 C11 C16 19.3(4)
O2 C10 C11 C16 -100.6(3)
O5 C10 C11 C12 140.6(3)
O2 C10 C11 C12 20.8(4)
O2 C9 C12 C1 179.5(3)
C8 C9 C12 C1 -0.5(6)
O2 C9 C12 C11 3.5(4)
C8 C9 C12 C11 -176.5(4)
C2 C1 C12 C9 0.6(6)
C13 C1 C12 C9 -179.6(3)
C2 C1 C12 C11 175.5(4)
C13 C1 C12 C11 -4.7(6)
C16 C11 C12 C9 107.2(4)
C10 C11 C12 C9 -14.8(4)
C16 C11 C12 C1 -68.1(5)
C10 C11 C12 C1 170.0(4)
C2 C1 C13 O3 -1.5(6)
C12 C1 C13 O3 178.7(4)
C2 C1 C13 O4 177.9(3)
C12 C1 C13 O4 -1.9(5)
O3 C13 O4 C14 -3.4(5)
C1 C13 O4 C14 177.2(3)
O2 C10 O5 C15 -68.9(4)
C11 C10 O5 C15 172.6(3)
C12 C11 C16 C17 -40.7(5)
C10 C11 C16 C17 73.0(4)
C12 C11 C16 C21 139.4(3)
C10 C11 C16 C21 -106.9(4)
C21 C16 C17 C18 -0.5(5)
C11 C16 C17 C18 179.5(3)
C16 C17 C18 C19 -0.6(6)
C17 C18 C19 C20 1.0(6)
C18 C19 C20 C21 -0.2(6)
C17 C16 C21 C20 1.3(5)
C11 C16 C21 C20 -178.8(3)
C19 C20 C21 C16 -1.0(6)
